data_4081961
loop_
_publ_author_name
'Klosin, Jerzy'
'Fontaine, Philip P.'
'Figueroa, Ruth'
'McCann, Scott D.'
'Mort, Darrek'

_publ_section_title
;
 Preparation of New Olefin Polymerization Precatalysts by Facile
 Derivatization of Imino--Enamido ZrMe3and HfMe3Complexes
;
_journal_issue 21
_journal_name_full Organometallics
_journal_page_first 6488
_journal_paper_doi 10.1021/om4008339
_journal_volume 32
_journal_year 2013
_chemical_formula_sum 'C32 H56 Hf N2 O'
_chemical_formula_weight 663.28
_space_group_IT_number 14
_symmetry_cell_setting monoclinic
_symmetry_space_group_name_Hall '-P 2ybc'
_symmetry_space_group_name_H-M 'P 1 21/c 1'
_atom_sites_solution_hydrogens geom
_atom_sites_solution_primary direct
_atom_sites_solution_secondary difmap
_audit_creation_method SHELXL-97
_cell_angle_alpha 90.00
_cell_angle_beta 107.4390(10)
_cell_angle_gamma 90.00
_cell_formula_units_Z 8
_cell_length_a 20.2700(5)
_cell_length_b 19.0646(5)
_cell_length_c 17.7746(5)
_cell_measurement_reflns_used 9346
_cell_measurement_temperature 100(2)
_cell_measurement_theta_max 27.91
_cell_measurement_theta_min 2.32
_cell_volume 6553.1(3)
_computing_cell_refinement 'Bruker SAINT'
_computing_data_collection 'Bruker APEX2'
_computing_data_reduction 'Bruker SAINT'
_computing_molecular_graphics 'Bruker SHELXTL'
_computing_publication_material 'Bruker SHELXTL'
_computing_structure_refinement 'SHELXL-97 (Sheldrick, 2008)'
_computing_structure_solution 'SHELXS-97 (Sheldrick, 2008)'
_diffrn_ambient_temperature 100(2)
_diffrn_measured_fraction_theta_full 1.000
_diffrn_measured_fraction_theta_max 1.000
_diffrn_measurement_device_type 'Bruker APEX-II CCD'
_diffrn_measurement_method '\f and \w scans'
_diffrn_radiation_monochromator graphite
_diffrn_radiation_source 'fine-focus sealed tube'
_diffrn_radiation_type MoK\a
_diffrn_radiation_wavelength 0.71073
_diffrn_reflns_av_R_equivalents 0.0293
_diffrn_reflns_av_sigmaI/netI 0.0164
_diffrn_reflns_limit_h_max 26
_diffrn_reflns_limit_h_min -26
_diffrn_reflns_limit_k_max 24
_diffrn_reflns_limit_k_min -24
_diffrn_reflns_limit_l_max 23
_diffrn_reflns_limit_l_min -20
_diffrn_reflns_number 150908
_diffrn_reflns_theta_full 27.50
_diffrn_reflns_theta_max 27.50
_diffrn_reflns_theta_min 1.05
_exptl_absorpt_coefficient_mu 3.208
_exptl_absorpt_correction_T_max 0.7834
_exptl_absorpt_correction_T_min 0.5959
_exptl_absorpt_correction_type multi-scan
_exptl_crystal_colour colourless
_exptl_crystal_density_diffrn 1.345
_exptl_crystal_density_method 'not measured'
_exptl_crystal_description block
_exptl_crystal_F_000 2736
_exptl_crystal_size_max 0.18
_exptl_crystal_size_mid 0.18
_exptl_crystal_size_min 0.08
_refine_diff_density_max 0.691
_refine_diff_density_min -0.376
_refine_diff_density_rms 0.066
_refine_ls_extinction_method none
_refine_ls_goodness_of_fit_ref 1.029
_refine_ls_hydrogen_treatment mixed
_refine_ls_matrix_type full
_refine_ls_number_parameters 673
_refine_ls_number_reflns 15055
_refine_ls_number_restraints 0
_refine_ls_restrained_S_all 1.029
_refine_ls_R_factor_all 0.0247
_refine_ls_R_factor_gt 0.0168
_refine_ls_shift/su_max 0.005
_refine_ls_shift/su_mean 0.000
_refine_ls_structure_factor_coef Fsqd
_refine_ls_weighting_details 'calc w=1/[\s^2^(Fo^2^)+(0.0116P)^2^+4.7512P] where P=(Fo^2^+2Fc^2^)/3'
_refine_ls_weighting_scheme calc
_refine_ls_wR_factor_gt 0.0324
_refine_ls_wR_factor_ref 0.0347
_reflns_number_gt 12814
_reflns_number_total 15055
_reflns_threshold_expression >2sigma(I)
_cod_data_source_file om4008339_si_001.cif
_cod_data_source_block 18
_cod_original_sg_symbol_H-M P2(1)/c
_cod_database_code 4081961

loop_
_symmetry_equiv_pos_as_xyz
'x, y, z'
'-x, y+1/2, -z+1/2'
'-x, -y, -z'
'x, -y-1/2, z-1/2'

loop_
_atom_site_label
_atom_site_type_symbol
_atom_site_fract_x
_atom_site_fract_y
_atom_site_fract_z
_atom_site_U_iso_or_equiv
_atom_site_adp_type
_atom_site_occupancy
_atom_site_symmetry_multiplicity
_atom_site_calc_flag
_atom_site_refinement_flags
Hf1 Hf 0.156460(3) 0.272044(4) 0.908318(4) 0.01036(2) Uani 1 1 d .
Hf1' Hf 0.351028(4) 0.731501(4) 0.270290(4) 0.01134(2) Uani 1 1 d .
O1 O 0.09582(6) 0.24864(6) 0.80595(7) 0.0137(3) Uani 1 1 d .
O1' O 0.41465(6) 0.74667(6) 0.37330(7) 0.0139(3) Uani 1 1 d .
N1 N 0.23553(8) 0.29346(8) 1.03248(8) 0.0131(3) Uani 1 1 d .
N2 N 0.19959(7) 0.17591(7) 0.95783(8) 0.0111(3) Uani 1 1 d .
N1' N 0.27148(7) 0.71650(7) 0.14430(9) 0.0133(3) Uani 1 1 d .
N2' N 0.32601(7) 0.83090(7) 0.21809(8) 0.0118(3) Uani 1 1 d .
C1 C 0.26359(9) 0.23951(9) 1.07352(10) 0.0130(3) Uani 1 1 d .
C2 C 0.31530(10) 0.24058(10) 1.15445(10) 0.0187(4) Uani 1 1 d .
H2A H 0.3089 0.2838 1.1823 0.022 Uiso 1 1 calc R
H2B H 0.3627 0.2414 1.1495 0.022 Uiso 1 1 calc R
C3 C 0.30731(11) 0.17684(10) 1.20246(11) 0.0226(4) Uani 1 1 d .
H3A H 0.3439 0.1775 1.2539 0.027 Uiso 1 1 calc R
H3B H 0.2620 0.1789 1.2127 0.027 Uiso 1 1 calc R
C4 C 0.31228(10) 0.10915(10) 1.15945(10) 0.0204(4) Uani 1 1 d .
H4A H 0.3610 0.1012 1.1612 0.024 Uiso 1 1 calc R
H4B H 0.2976 0.0694 1.1865 0.024 Uiso 1 1 calc R
C5 C 0.26778(9) 0.11151(10) 1.07500(10) 0.0165(4) Uani 1 1 d .
H5 H 0.2558 0.0683 1.0477 0.020 Uiso 1 1 calc R
C6 C 0.24388(9) 0.17108(9) 1.03560(10) 0.0122(4) Uani 1 1 d .
C7 C 0.24995(10) 0.36478(9) 1.06535(11) 0.0171(4) Uani 1 1 d .
H7A H 0.2500 0.3640 1.1211 0.020 Uiso 1 1 calc R
H7B H 0.2122 0.3964 1.0361 0.020 Uiso 1 1 calc R
C8 C 0.31862(10) 0.39445(10) 1.06158(11) 0.0194(4) Uani 1 1 d .
H8A H 0.3570 0.3672 1.0971 0.023 Uiso 1 1 calc R
H8B H 0.3215 0.3897 1.0072 0.023 Uiso 1 1 calc R
C9 C 0.32629(12) 0.47128(10) 1.08572(13) 0.0270(5) Uani 1 1 d .
H9A H 0.2836 0.4966 1.0568 0.032 Uiso 1 1 calc R
H9B H 0.3313 0.4748 1.1427 0.032 Uiso 1 1 calc R
C10 C 0.38719(12) 0.50656(12) 1.06989(13) 0.0331(5) Uani 1 1 d .
H10A H 0.4298 0.4821 1.0987 0.050 Uiso 1 1 calc R
H10B H 0.3897 0.5555 1.0874 0.050 Uiso 1 1 calc R
H10C H 0.3818 0.5050 1.0132 0.050 Uiso 1 1 calc R
C11 C 0.17825(9) 0.10983(9) 0.91959(10) 0.0122(3) Uani 1 1 d .
C12 C 0.11561(10) 0.07950(9) 0.92183(11) 0.0163(4) Uani 1 1 d .
C13 C 0.09480(10) 0.01681(10) 0.88092(11) 0.0208(4) Uani 1 1 d .
H13 H 0.0523 -0.0042 0.8810 0.025 Uiso 1 1 calc R
C14 C 0.13494(11) -0.01511(10) 0.84032(11) 0.0220(4) Uani 1 1 d .
H14 H 0.1195 -0.0573 0.8121 0.026 Uiso 1 1 calc R
C15 C 0.19733(10) 0.01392(10) 0.84057(11) 0.0197(4) Uani 1 1 d .
H15 H 0.2249 -0.0089 0.8131 0.024 Uiso 1 1 calc R
C16 C 0.22053(9) 0.07640(9) 0.88058(10) 0.0138(4) Uani 1 1 d .
C17 C 0.07301(10) 0.11109(11) 0.97038(12) 0.0225(4) Uani 1 1 d .
H17 H 0.0944 0.1572 0.9910 0.027 Uiso 1 1 calc R
C18 C -0.00168(11) 0.12524(13) 0.92106(14) 0.0342(5) Uani 1 1 d .
H18A H -0.0020 0.1562 0.8769 0.051 Uiso 1 1 calc R
H18B H -0.0266 0.1478 0.9540 0.051 Uiso 1 1 calc R
H18C H -0.0243 0.0808 0.9006 0.051 Uiso 1 1 calc R
C19 C 0.07602(12) 0.06464(12) 1.04157(12) 0.0311(5) Uani 1 1 d .
H19A H 0.0596 0.0174 1.0234 0.047 Uiso 1 1 calc R
H19B H 0.0466 0.0847 1.0709 0.047 Uiso 1 1 calc R
H19C H 0.1238 0.0620 1.0760 0.047 Uiso 1 1 calc R
C20 C 0.28978(9) 0.10758(10) 0.88226(11) 0.0172(4) Uani 1 1 d .
H20 H 0.3024 0.1429 0.9258 0.021 Uiso 1 1 calc R
C21 C 0.28489(12) 0.14596(15) 0.80570(13) 0.0423(6) Uani 1 1 d .
H21A H 0.2717 0.1128 0.7616 0.063 Uiso 1 1 calc R
H21B H 0.3298 0.1668 0.8088 0.063 Uiso 1 1 calc R
H21C H 0.2500 0.1831 0.7973 0.063 Uiso 1 1 calc R
C22 C 0.34691(11) 0.05224(12) 0.90028(15) 0.0367(6) Uani 1 1 d .
H22A H 0.3482 0.0277 0.9491 0.055 Uiso 1 1 calc R
H22B H 0.3916 0.0751 0.9065 0.055 Uiso 1 1 calc R
H22C H 0.3376 0.0185 0.8568 0.055 Uiso 1 1 calc R
C23 C 0.08244(10) 0.32147(11) 0.96454(11) 0.0208(4) Uani 1 1 d .
H23A H 0.0782 0.3716 0.9520 0.031 Uiso 1 1 calc R
H23B H 0.0998 0.3153 1.0219 0.031 Uiso 1 1 calc R
H23C H 0.0370 0.2990 0.9444 0.031 Uiso 1 1 calc R
C24 C 0.22098(10) 0.35128(10) 0.86890(11) 0.0189(4) Uani 1 1 d .
H24A H 0.2019 0.3587 0.8119 0.028 Uiso 1 1 calc R
H24B H 0.2686 0.3340 0.8810 0.028 Uiso 1 1 calc R
H24C H 0.2207 0.3957 0.8966 0.028 Uiso 1 1 calc R
C25 C 0.05482(9) 0.25460(10) 0.72494(10) 0.0161(4) Uani 1 1 d .
C26 C 0.00235(10) 0.31528(10) 0.71886(11) 0.0201(4) Uani 1 1 d .
H26 H -0.0224 0.3223 0.6616 0.024 Uiso 1 1 calc R
C27 C -0.05249(10) 0.29813(12) 0.75948(13) 0.0271(5) Uani 1 1 d .
H27A H -0.0297 0.2856 0.8147 0.041 Uiso 1 1 calc R
H27B H -0.0807 0.2586 0.7325 0.041 Uiso 1 1 calc R
H27C H -0.0821 0.3392 0.7573 0.041 Uiso 1 1 calc R
C28 C 0.03720(11) 0.38506(10) 0.75065(12) 0.0247(4) Uani 1 1 d .
H28A H 0.0021 0.4219 0.7423 0.037 Uiso 1 1 calc R
H28B H 0.0706 0.3973 0.7228 0.037 Uiso 1 1 calc R
H28C H 0.0612 0.3805 0.8072 0.037 Uiso 1 1 calc R
C29 C 0.01798(10) 0.18337(10) 0.69975(11) 0.0201(4) Uani 1 1 d .
H29 H -0.0074 0.1721 0.7386 0.024 Uiso 1 1 calc R
C30 C 0.06854(11) 0.12330(11) 0.70306(12) 0.0281(5) Uani 1 1 d .
H30A H 0.0441 0.0784 0.6992 0.042 Uiso 1 1 calc R
H30B H 0.1059 0.1253 0.7531 0.042 Uiso 1 1 calc R
H30C H 0.0881 0.1276 0.6591 0.042 Uiso 1 1 calc R
C31 C -0.03593(11) 0.18498(12) 0.61780(12) 0.0285(5) Uani 1 1 d .
H31A H -0.0134 0.1981 0.5782 0.043 Uiso 1 1 calc R
H31B H -0.0719 0.2194 0.6176 0.043 Uiso 1 1 calc R
H31C H -0.0569 0.1384 0.6053 0.043 Uiso 1 1 calc R
C32 C 0.10371(10) 0.27139(11) 0.67616(11) 0.0211(4) Uani 1 1 d .
H32A H 0.1264 0.3165 0.6931 0.032 Uiso 1 1 calc R
H32B H 0.0772 0.2739 0.6202 0.032 Uiso 1 1 calc R
H32C H 0.1388 0.2345 0.6840 0.032 Uiso 1 1 calc R
C1' C 0.25594(8) 0.77198(9) 0.10119(10) 0.0126(3) Uani 1 1 d .
C2' C 0.21553(9) 0.77381(10) 0.01482(10) 0.0169(4) Uani 1 1 d .
H2D H 0.1823 0.7343 0.0028 0.020 Uiso 1 1 calc R
H2E H 0.2477 0.7676 -0.0170 0.020 Uiso 1 1 calc R
C3' C 0.17629(10) 0.84262(10) -0.00812(11) 0.0214(4) Uani 1 1 d .
H3D H 0.1536 0.8435 -0.0658 0.026 Uiso 1 1 calc R
H3E H 0.1398 0.8460 0.0183 0.026 Uiso 1 1 calc R
C4' C 0.22482(11) 0.90473(10) 0.01534(11) 0.0227(4) Uani 1 1 d .
H4D H 0.2541 0.9075 -0.0202 0.027 Uiso 1 1 calc R
H4E H 0.1973 0.9484 0.0090 0.027 Uiso 1 1 calc R
C5' C 0.27022(10) 0.89918(10) 0.09894(11) 0.0177(4) Uani 1 1 d .
H5D H 0.2906 0.9409 0.1248 0.021 Uiso 1 1 calc R
C6' C 0.28387(9) 0.83860(9) 0.13957(10) 0.0128(4) Uani 1 1 d .
C7' C 0.24684(9) 0.64716(9) 0.11083(11) 0.0167(4) Uani 1 1 d .
H7D H 0.2777 0.6105 0.1421 0.020 Uiso 1 1 calc R
H7E H 0.2497 0.6447 0.0562 0.020 Uiso 1 1 calc R
C8' C 0.17253(10) 0.63191(10) 0.10984(11) 0.0187(4) Uani 1 1 d .
H8D H 0.1686 0.6381 0.1637 0.022 Uiso 1 1 calc R
H8E H 0.1410 0.6660 0.0747 0.022 Uiso 1 1 calc R
C9' C 0.15026(10) 0.55765(10) 0.08144(13) 0.0255(5) Uani 1 1 d .
H9D H 0.1547 0.5514 0.0279 0.031 Uiso 1 1 calc R
H9E H 0.1817 0.5237 0.1168 0.031 Uiso 1 1 calc R
C10' C 0.07627(11) 0.54180(12) 0.07942(14) 0.0325(5) Uani 1 1 d .
H10D H 0.0717 0.5471 0.1325 0.049 Uiso 1 1 calc R
H10E H 0.0646 0.4936 0.0611 0.049 Uiso 1 1 calc R
H10F H 0.0448 0.5744 0.0433 0.049 Uiso 1 1 calc R
C11' C 0.34874(9) 0.89632(9) 0.25760(10) 0.0121(3) Uani 1 1 d .
C12' C 0.30839(9) 0.92889(9) 0.29971(10) 0.0149(4) Uani 1 1 d .
C13' C 0.33295(10) 0.99110(9) 0.34013(10) 0.0188(4) Uani 1 1 d .
H13D H 0.3069 1.0134 0.3697 0.023 Uiso 1 1 calc R
C14' C 0.39437(10) 1.02059(10) 0.33776(10) 0.0199(4) Uani 1 1 d .
H14D H 0.4109 1.0621 0.3668 0.024 Uiso 1 1 calc R
C15' C 0.43209(10) 0.98978(10) 0.29317(10) 0.0172(4) Uani 1 1 d .
H15' H 0.4736 1.0113 0.2906 0.021 Uiso 1 1 calc R
C16' C 0.40981(9) 0.92750(9) 0.25200(10) 0.0138(4) Uani 1 1 d .
C17' C 0.23908(10) 0.89940(10) 0.30052(11) 0.0211(4) Uani 1 1 d .
H17D H 0.2312 0.8550 0.2692 0.025 Uiso 1 1 calc R
C18' C 0.23835(13) 0.88126(16) 0.38380(14) 0.0480(7) Uani 1 1 d .
H18D H 0.2765 0.8490 0.4080 0.072 Uiso 1 1 calc R
H18E H 0.1943 0.8589 0.3816 0.072 Uiso 1 1 calc R
H18F H 0.2438 0.9242 0.4153 0.072 Uiso 1 1 calc R
C19' C 0.17996(11) 0.94920(13) 0.26148(15) 0.0385(6) Uani 1 1 d .
H19D H 0.1858 0.9931 0.2915 0.058 Uiso 1 1 calc R
H19E H 0.1359 0.9274 0.2603 0.058 Uiso 1 1 calc R
H19F H 0.1802 0.9592 0.2075 0.058 Uiso 1 1 calc R
C20' C 0.45060(9) 0.89581(10) 0.20120(11) 0.0169(4) Uani 1 1 d .
H20D H 0.4203 0.8601 0.1660 0.020 Uiso 1 1 calc R
C21' C 0.51536(11) 0.85789(13) 0.25123(13) 0.0327(5) Uani 1 1 d .
H21D H 0.5470 0.8919 0.2850 0.049 Uiso 1 1 calc R
H21E H 0.5384 0.8349 0.2166 0.049 Uiso 1 1 calc R
H21F H 0.5023 0.8226 0.2842 0.049 Uiso 1 1 calc R
C22' C 0.46907(13) 0.95088(12) 0.14851(13) 0.0329(5) Uani 1 1 d .
H22D H 0.4269 0.9746 0.1172 0.049 Uiso 1 1 calc R
H22E H 0.4914 0.9280 0.1132 0.049 Uiso 1 1 calc R
H22F H 0.5008 0.9853 0.1814 0.049 Uiso 1 1 calc R
C23' C 0.27007(10) 0.67436(11) 0.30949(11) 0.0225(4) Uani 1 1 d .
H23D H 0.2844 0.6718 0.3672 0.034 Uiso 1 1 calc R
H23E H 0.2645 0.6268 0.2876 0.034 Uiso 1 1 calc R
H23F H 0.2260 0.6995 0.2908 0.034 Uiso 1 1 calc R
C24' C 0.41752(10) 0.66372(11) 0.21898(11) 0.0223(4) Uani 1 1 d .
H24D H 0.4656 0.6796 0.2384 0.033 Uiso 1 1 calc R
H24E H 0.4014 0.6671 0.1613 0.033 Uiso 1 1 calc R
H24F H 0.4146 0.6149 0.2349 0.033 Uiso 1 1 calc R
C25' C 0.45423(9) 0.73889(9) 0.45450(10) 0.0148(4) Uani 1 1 d .
C26' C 0.48937(10) 0.66566(9) 0.46627(11) 0.0181(4) Uani 1 1 d .
H26' H 0.5117 0.6594 0.5242 0.022 Uiso 1 1 calc R
C27' C 0.43865(11) 0.60495(10) 0.43857(12) 0.0270(5) Uani 1 1 d .
H27D H 0.4181 0.6074 0.3812 0.040 Uiso 1 1 calc R
H27E H 0.4021 0.6082 0.4640 0.040 Uiso 1 1 calc R
H27F H 0.4633 0.5603 0.4527 0.040 Uiso 1 1 calc R
C28' C 0.54637(11) 0.65884(11) 0.42629(12) 0.0264(5) Uani 1 1 d .
H28D H 0.5634 0.6104 0.4311 0.040 Uiso 1 1 calc R
H28E H 0.5845 0.6906 0.4518 0.040 Uiso 1 1 calc R
H28F H 0.5276 0.6711 0.3704 0.040 Uiso 1 1 calc R
C29' C 0.50851(10) 0.79832(10) 0.47525(11) 0.0190(4) Uani 1 1 d .
H29D H 0.5350 0.7959 0.4361 0.023 Uiso 1 1 calc R
C30' C 0.47568(12) 0.87090(10) 0.46762(12) 0.0290(5) Uani 1 1 d .
H30D H 0.4556 0.8783 0.5107 0.044 Uiso 1 1 calc R
H30E H 0.4393 0.8745 0.4170 0.044 Uiso 1 1 calc R
H30F H 0.5110 0.9066 0.4702 0.044 Uiso 1 1 calc R
C31' C 0.56124(11) 0.79092(11) 0.55758(12) 0.0259(5) Uani 1 1 d .
H31D H 0.5955 0.8287 0.5658 0.039 Uiso 1 1 calc R
H31E H 0.5846 0.7454 0.5616 0.039 Uiso 1 1 calc R
H31F H 0.5372 0.7939 0.5978 0.039 Uiso 1 1 calc R
C32' C 0.40441(10) 0.74397(11) 0.50413(11) 0.0217(4) Uani 1 1 d .
H32D H 0.3798 0.7889 0.4937 0.033 Uiso 1 1 calc R
H32E H 0.4305 0.7409 0.5602 0.033 Uiso 1 1 calc R
H32F H 0.3710 0.7054 0.4903 0.033 Uiso 1 1 calc R

loop_
_atom_site_aniso_label
_atom_site_aniso_U_11
_atom_site_aniso_U_22
_atom_site_aniso_U_33
_atom_site_aniso_U_23
_atom_site_aniso_U_13
_atom_site_aniso_U_12
Hf1 0.01020(4) 0.01067(4) 0.00976(4) 0.00169(3) 0.00232(3) 0.00120(3)
Hf1' 0.01210(4) 0.00934(4) 0.01156(4) -0.00006(3) 0.00200(3) -0.00043(3)
O1 0.0122(6) 0.0169(6) 0.0093(6) 0.0025(5) -0.0006(5) 0.0013(5)
O1' 0.0149(6) 0.0133(6) 0.0119(6) -0.0002(5) 0.0015(5) 0.0000(5)
N1 0.0142(8) 0.0118(7) 0.0135(7) -0.0016(6) 0.0046(6) 0.0004(6)
N2 0.0121(7) 0.0106(7) 0.0094(7) -0.0002(6) 0.0016(6) -0.0011(6)
N1' 0.0125(7) 0.0111(7) 0.0160(7) -0.0040(6) 0.0035(6) -0.0024(6)
N2' 0.0134(7) 0.0094(7) 0.0103(7) -0.0011(5) 0.0003(6) -0.0017(6)
C1 0.0112(8) 0.0161(9) 0.0117(8) -0.0018(7) 0.0035(7) -0.0002(7)
C2 0.0206(10) 0.0180(10) 0.0128(9) -0.0033(7) -0.0020(7) 0.0025(8)
C3 0.0258(11) 0.0276(11) 0.0106(9) 0.0021(8) -0.0001(8) 0.0028(9)
C4 0.0237(10) 0.0201(10) 0.0137(9) 0.0049(8) -0.0001(8) 0.0030(8)
C5 0.0192(10) 0.0150(9) 0.0136(9) 0.0008(7) 0.0025(7) -0.0010(8)
C6 0.0099(8) 0.0159(9) 0.0106(8) -0.0003(7) 0.0028(7) -0.0010(7)
C7 0.0200(10) 0.0126(9) 0.0163(9) -0.0028(7) 0.0020(8) 0.0022(7)
C8 0.0205(10) 0.0161(10) 0.0196(10) -0.0042(8) 0.0031(8) 0.0004(8)
C9 0.0361(12) 0.0173(10) 0.0297(12) -0.0073(9) 0.0131(10) -0.0052(9)
C10 0.0385(13) 0.0280(12) 0.0314(12) -0.0089(10) 0.0083(10) -0.0105(10)
C11 0.0155(9) 0.0096(8) 0.0094(8) 0.0018(6) 0.0003(7) -0.0002(7)
C12 0.0174(9) 0.0151(9) 0.0147(9) 0.0033(7) 0.0024(7) -0.0024(7)
C13 0.0190(10) 0.0173(10) 0.0213(10) 0.0024(8) -0.0013(8) -0.0076(8)
C14 0.0299(11) 0.0121(9) 0.0168(10) -0.0024(7) -0.0038(8) -0.0036(8)
C15 0.0244(11) 0.0168(9) 0.0146(9) -0.0007(7) 0.0010(8) 0.0053(8)
C16 0.0156(9) 0.0127(9) 0.0105(8) 0.0020(7) 0.0000(7) 0.0013(7)
C17 0.0214(10) 0.0210(10) 0.0280(11) -0.0007(8) 0.0115(9) -0.0082(8)
C18 0.0243(12) 0.0417(14) 0.0419(14) 0.0123(11) 0.0181(10) 0.0049(10)
C19 0.0310(12) 0.0402(13) 0.0237(11) -0.0005(10) 0.0107(9) -0.0114(10)
C20 0.0165(9) 0.0191(10) 0.0172(9) 0.0000(7) 0.0068(7) 0.0020(8)
C21 0.0323(13) 0.0672(18) 0.0278(12) 0.0163(12) 0.0096(10) -0.0110(13)
C22 0.0195(11) 0.0296(12) 0.0586(16) -0.0093(11) 0.0080(11) 0.0068(9)
C23 0.0175(10) 0.0262(11) 0.0194(10) 0.0022(8) 0.0068(8) 0.0047(8)
C24 0.0200(10) 0.0192(10) 0.0166(9) 0.0025(8) 0.0043(8) -0.0019(8)
C25 0.0136(9) 0.0228(10) 0.0095(8) 0.0037(7) -0.0004(7) 0.0008(7)
C26 0.0159(9) 0.0261(10) 0.0157(9) 0.0070(8) 0.0007(7) 0.0057(8)
C27 0.0184(10) 0.0328(12) 0.0309(12) 0.0089(9) 0.0087(9) 0.0081(9)
C28 0.0261(11) 0.0229(11) 0.0233(11) 0.0047(8) 0.0044(9) 0.0074(9)
C29 0.0183(10) 0.0243(10) 0.0151(9) 0.0019(8) 0.0008(7) -0.0029(8)
C30 0.0351(12) 0.0233(11) 0.0201(10) -0.0028(8) -0.0006(9) 0.0005(9)
C31 0.0238(11) 0.0366(13) 0.0193(10) -0.0002(9) -0.0025(8) -0.0056(10)
C32 0.0185(9) 0.0287(11) 0.0150(9) 0.0039(8) 0.0033(7) 0.0012(9)
C1' 0.0089(8) 0.0153(9) 0.0133(8) -0.0014(7) 0.0028(6) -0.0015(7)
C2' 0.0171(9) 0.0179(9) 0.0133(9) -0.0012(7) 0.0009(7) -0.0030(8)
C3' 0.0202(10) 0.0228(10) 0.0162(9) 0.0000(8) -0.0021(8) 0.0009(8)
C4' 0.0269(11) 0.0186(10) 0.0172(10) 0.0019(8) -0.0017(8) 0.0007(8)
C5' 0.0185(10) 0.0148(9) 0.0162(9) -0.0017(7) 0.0000(8) -0.0021(8)
C6' 0.0116(8) 0.0143(9) 0.0119(8) -0.0014(7) 0.0026(7) -0.0011(7)
C7' 0.0183(10) 0.0113(9) 0.0188(9) -0.0041(7) 0.0033(8) -0.0022(7)
C8' 0.0170(10) 0.0150(9) 0.0223(10) -0.0017(8) 0.0033(8) -0.0038(8)
C9' 0.0196(10) 0.0173(10) 0.0355(12) -0.0041(9) 0.0020(9) -0.0041(8)
C10' 0.0235(11) 0.0257(12) 0.0445(14) -0.0031(10) 0.0041(10) -0.0086(9)
C11' 0.0153(9) 0.0092(8) 0.0094(8) 0.0009(6) -0.0003(7) 0.0008(7)
C12' 0.0181(9) 0.0136(9) 0.0113(9) 0.0026(7) 0.0020(7) 0.0039(7)
C13' 0.0285(11) 0.0144(9) 0.0123(9) 0.0002(7) 0.0042(8) 0.0063(8)
C14' 0.0303(11) 0.0110(9) 0.0123(9) -0.0007(7) -0.0031(8) 0.0011(8)
C15' 0.0171(9) 0.0156(9) 0.0145(9) 0.0028(7) -0.0018(7) -0.0033(7)
C16' 0.0157(9) 0.0130(9) 0.0102(8) 0.0023(7) 0.0001(7) 0.0007(7)
C17' 0.0204(10) 0.0214(10) 0.0244(10) -0.0011(8) 0.0109(8) 0.0019(8)
C18' 0.0295(13) 0.080(2) 0.0376(14) 0.0255(14) 0.0152(11) 0.0003(13)
C19' 0.0202(11) 0.0429(14) 0.0468(15) 0.0066(12) 0.0014(10) 0.0040(10)
C20' 0.0148(9) 0.0196(10) 0.0161(9) -0.0013(7) 0.0042(7) -0.0019(8)
C21' 0.0247(12) 0.0449(14) 0.0279(12) 0.0015(10) 0.0071(9) 0.0131(10)
C22' 0.0432(14) 0.0325(13) 0.0304(12) 0.0033(10) 0.0221(11) -0.0039(11)
C23' 0.0199(10) 0.0267(11) 0.0189(10) 0.0039(8) 0.0027(8) -0.0062(8)
C24' 0.0212(10) 0.0249(11) 0.0185(10) -0.0034(8) 0.0025(8) 0.0051(8)
C25' 0.0150(9) 0.0153(9) 0.0118(8) 0.0009(7) 0.0004(7) 0.0010(7)
C26' 0.0210(10) 0.0137(9) 0.0167(9) 0.0019(7) 0.0013(8) 0.0008(8)
C27' 0.0331(12) 0.0144(10) 0.0277(11) 0.0021(8) 0.0003(9) -0.0007(9)
C28' 0.0253(11) 0.0272(11) 0.0254(11) -0.0006(9) 0.0055(9) 0.0091(9)
C29' 0.0202(10) 0.0165(9) 0.0175(9) 0.0014(7) 0.0013(8) -0.0035(8)
C30' 0.0392(13) 0.0145(10) 0.0244(11) 0.0001(8) -0.0041(10) -0.0006(9)
C31' 0.0255(11) 0.0232(11) 0.0216(10) -0.0011(8) -0.0043(8) -0.0035(9)
C32' 0.0190(10) 0.0277(11) 0.0185(10) 0.0012(8) 0.0059(8) 0.0028(8)

loop_
_atom_type_symbol
_atom_type_description
_atom_type_scat_dispersion_real
_atom_type_scat_dispersion_imag
_atom_type_scat_source
C C 0.0033 0.0016 'International Tables Vol C Tables 4.2.6.8 and 6.1.1.4'
H H 0.0000 0.0000 'International Tables Vol C Tables 4.2.6.8 and 6.1.1.4'
N N 0.0061 0.0033 'International Tables Vol C Tables 4.2.6.8 and 6.1.1.4'
O O 0.0106 0.0060 'International Tables Vol C Tables 4.2.6.8 and 6.1.1.4'
Hf Hf -0.5830 6.1852 'International Tables Vol C Tables 4.2.6.8 and 6.1.1.4'

loop_
_geom_angle_atom_site_label_1
_geom_angle_atom_site_label_2
_geom_angle_atom_site_label_3
_geom_angle
O1 Hf1 N2 105.17(5)
O1 Hf1 C24 97.37(6)
N2 Hf1 C24 120.57(6)
O1 Hf1 C23 101.31(6)
N2 Hf1 C23 115.37(6)
C24 Hf1 C23 112.74(7)
O1 Hf1 N1 175.75(5)
N2 Hf1 N1 71.15(5)
C24 Hf1 N1 83.02(6)
C23 Hf1 N1 82.37(6)
O1' Hf1' N2' 106.81(5)
O1' Hf1' C23' 96.98(6)
N2' Hf1' C23' 118.13(7)
O1' Hf1' C24' 99.23(6)
N2' Hf1' C24' 115.68(7)
C23' Hf1' C24' 115.43(8)
O1' Hf1' N1' 178.14(5)
N2' Hf1' N1' 71.56(5)
C23' Hf1' N1' 83.13(6)
C24' Hf1' N1' 82.37(6)
C25 O1 Hf1 161.26(11)
C25' O1' Hf1' 163.39(11)
C1 N1 C7 120.64(15)
C1 N1 Hf1 117.07(12)
C7 N1 Hf1 122.18(11)
C6 N2 C11 114.88(14)
C6 N2 Hf1 122.00(11)
C11 N2 Hf1 122.51(11)
C1' N1' C7' 120.22(15)
C1' N1' Hf1' 116.23(11)
C7' N1' Hf1' 123.09(11)
C6' N2' C11' 113.82(14)
C6' N2' Hf1' 121.68(11)
C11' N2' Hf1' 124.49(11)
N1 C1 C6 115.83(15)
N1 C1 C2 126.33(16)
C6 C1 C2 117.82(15)
C1 C2 C3 111.39(15)
C1 C2 H2A 109.3
C3 C2 H2A 109.3
C1 C2 H2B 109.3
C3 C2 H2B 109.3
H2A C2 H2B 108.0
C4 C3 C2 111.23(15)
C4 C3 H3A 109.4
C2 C3 H3A 109.4
C4 C3 H3B 109.4
C2 C3 H3B 109.4
H3A C3 H3B 108.0
C5 C4 C3 111.53(15)
C5 C4 H4A 109.3
C3 C4 H4A 109.3
C5 C4 H4B 109.3
C3 C4 H4B 109.3
H4A C4 H4B 108.0
C6 C5 C4 124.04(17)
C6 C5 H5 118.0
C4 C5 H5 118.0
C5 C6 N2 126.18(16)
C5 C6 C1 120.34(16)
N2 C6 C1 113.48(15)
N1 C7 C8 113.60(15)
N1 C7 H7A 108.8
C8 C7 H7A 108.8
N1 C7 H7B 108.8
C8 C7 H7B 108.8
H7A C7 H7B 107.7
C9 C8 C7 111.28(16)
C9 C8 H8A 109.4
C7 C8 H8A 109.4
C9 C8 H8B 109.4
C7 C8 H8B 109.4
H8A C8 H8B 108.0
C10 C9 C8 113.46(18)
C10 C9 H9A 108.9
C8 C9 H9A 108.9
C10 C9 H9B 108.9
C8 C9 H9B 108.9
H9A C9 H9B 107.7
C9 C10 H10A 109.5
C9 C10 H10B 109.5
H10A C10 H10B 109.5
C9 C10 H10C 109.5
H10A C10 H10C 109.5
H10B C10 H10C 109.5
C16 C11 C12 121.09(16)
C16 C11 N2 119.31(15)
C12 C11 N2 119.60(16)
C13 C12 C11 118.13(17)
C13 C12 C17 120.09(17)
C11 C12 C17 121.71(16)
C14 C13 C12 121.06(18)
C14 C13 H13 119.5
C12 C13 H13 119.5
C15 C14 C13 120.34(18)
C15 C14 H14 119.8
C13 C14 H14 119.8
C14 C15 C16 120.86(18)
C14 C15 H15 119.6
C16 C15 H15 119.6
C15 C16 C11 118.44(17)
C15 C16 C20 120.89(17)
C11 C16 C20 120.67(16)
C12 C17 C18 112.25(17)
C12 C17 C19 110.62(17)
C18 C17 C19 111.31(17)
C12 C17 H17 107.5
C18 C17 H17 107.5
C19 C17 H17 107.5
C17 C18 H18A 109.5
C17 C18 H18B 109.5
H18A C18 H18B 109.5
C17 C18 H18C 109.5
H18A C18 H18C 109.5
H18B C18 H18C 109.5
C17 C19 H19A 109.5
C17 C19 H19B 109.5
H19A C19 H19B 109.5
C17 C19 H19C 109.5
H19A C19 H19C 109.5
H19B C19 H19C 109.5
C16 C20 C21 111.04(16)
C16 C20 C22 111.87(16)
C21 C20 C22 111.21(18)
C16 C20 H20 107.5
C21 C20 H20 107.5
C22 C20 H20 107.5
C20 C21 H21A 109.5
C20 C21 H21B 109.5
H21A C21 H21B 109.5
C20 C21 H21C 109.5
H21A C21 H21C 109.5
H21B C21 H21C 109.5
C20 C22 H22A 109.5
C20 C22 H22B 109.5
H22A C22 H22B 109.5
C20 C22 H22C 109.5
H22A C22 H22C 109.5
H22B C22 H22C 109.5
Hf1 C23 H23A 109.5
Hf1 C23 H23B 109.5
H23A C23 H23B 109.5
Hf1 C23 H23C 109.5
H23A C23 H23C 109.5
H23B C23 H23C 109.5
Hf1 C24 H24A 109.5
Hf1 C24 H24B 109.5
H24A C24 H24B 109.5
Hf1 C24 H24C 109.5
H24A C24 H24C 109.5
H24B C24 H24C 109.5
O1 C25 C32 107.81(14)
O1 C25 C29 107.72(14)
C32 C25 C29 110.90(15)
O1 C25 C26 107.90(14)
C32 C25 C26 110.51(15)
C29 C25 C26 111.83(15)
C27 C26 C28 109.33(17)
C27 C26 C25 112.77(16)
C28 C26 C25 112.99(15)
C27 C26 H26 107.1
C28 C26 H26 107.1
C25 C26 H26 107.1
C26 C27 H27A 109.5
C26 C27 H27B 109.5
H27A C27 H27B 109.5
C26 C27 H27C 109.5
H27A C27 H27C 109.5
H27B C27 H27C 109.5
C26 C28 H28A 109.5
C26 C28 H28B 109.5
H28A C28 H28B 109.5
C26 C28 H28C 109.5
H28A C28 H28C 109.5
H28B C28 H28C 109.5
C30 C29 C31 109.27(16)
C30 C29 C25 112.73(16)
C31 C29 C25 113.60(16)
C30 C29 H29 106.9
C31 C29 H29 106.9
C25 C29 H29 106.9
C29 C30 H30A 109.5
C29 C30 H30B 109.5
H30A C30 H30B 109.5
C29 C30 H30C 109.5
H30A C30 H30C 109.5
H30B C30 H30C 109.5
C29 C31 H31A 109.5
C29 C31 H31B 109.5
H31A C31 H31B 109.5
C29 C31 H31C 109.5
H31A C31 H31C 109.5
H31B C31 H31C 109.5
C25 C32 H32A 109.5
C25 C32 H32B 109.5
H32A C32 H32B 109.5
C25 C32 H32C 109.5
H32A C32 H32C 109.5
H32B C32 H32C 109.5
N1' C1' C6' 116.17(15)
N1' C1' C2' 125.85(16)
C6' C1' C2' 117.89(15)
C1' C2' C3' 111.88(15)
C1' C2' H2D 109.2
C3' C2' H2D 109.2
C1' C2' H2E 109.2
C3' C2' H2E 109.2
H2D C2' H2E 107.9
C4' C3' C2' 110.78(16)
C4' C3' H3D 109.5
C2' C3' H3D 109.5
C4' C3' H3E 109.5
C2' C3' H3E 109.5
H3D C3' H3E 108.1
C5' C4' C3' 111.88(16)
C5' C4' H4D 109.2
C3' C4' H4D 109.2
C5' C4' H4E 109.2
C3' C4' H4E 109.2
H4D C4' H4E 107.9
C6' C5' C4' 123.98(17)
C6' C5' H5D 118.0
C4' C5' H5D 118.0
C5' C6' N2' 125.95(16)
C5' C6' C1' 120.19(16)
N2' C6' C1' 113.83(15)
N1' C7' C8' 112.88(15)
N1' C7' H7D 109.0
C8' C7' H7D 109.0
N1' C7' H7E 109.0
C8' C7' H7E 109.0
H7D C7' H7E 107.8
C9' C8' C7' 111.91(16)
C9' C8' H8D 109.2
C7' C8' H8D 109.2
C9' C8' H8E 109.2
C7' C8' H8E 109.2
H8D C8' H8E 107.9
C10' C9' C8' 112.61(17)
C10' C9' H9D 109.1
C8' C9' H9D 109.1
C10' C9' H9E 109.1
C8' C9' H9E 109.1
H9D C9' H9E 107.8
C9' C10' H10D 109.5
C9' C10' H10E 109.5
H10D C10' H10E 109.5
C9' C10' H10F 109.5
H10D C10' H10F 109.5
H10E C10' H10F 109.5
C16' C11' C12' 121.08(16)
C16' C11' N2' 119.55(15)
C12' C11' N2' 119.35(16)
C13' C12' C11' 118.24(17)
C13' C12' C17' 119.82(17)
C11' C12' C17' 121.93(16)
C14' C13' C12' 121.05(18)
C14' C13' H13D 119.5
C12' C13' H13D 119.5
C13' C14' C15' 120.19(17)
C13' C14' H14D 119.9
C15' C14' H14D 119.9
C14' C15' C16' 120.84(18)
C14' C15' H15' 119.6
C16' C15' H15' 119.6
C15' C16' C11' 118.45(17)
C15' C16' C20' 120.07(16)
C11' C16' C20' 121.46(16)
C12' C17' C19' 111.66(17)
C12' C17' C18' 111.83(17)
C19' C17' C18' 110.40(18)
C12' C17' H17D 107.6
C19' C17' H17D 107.6
C18' C17' H17D 107.6
C17' C18' H18D 109.5
C17' C18' H18E 109.5
H18D C18' H18E 109.5
C17' C18' H18F 109.5
H18D C18' H18F 109.5
H18E C18' H18F 109.5
C17' C19' H19D 109.5
C17' C19' H19E 109.5
H19D C19' H19E 109.5
C17' C19' H19F 109.5
H19D C19' H19F 109.5
H19E C19' H19F 109.5
C16' C20' C22' 111.59(16)
C16' C20' C21' 111.56(15)
C22' C20' C21' 110.89(17)
C16' C20' H20D 107.5
C22' C20' H20D 107.5
C21' C20' H20D 107.5
C20' C21' H21D 109.5
C20' C21' H21E 109.5
H21D C21' H21E 109.5
C20' C21' H21F 109.5
H21D C21' H21F 109.5
H21E C21' H21F 109.5
C20' C22' H22D 109.5
C20' C22' H22E 109.5
H22D C22' H22E 109.5
C20' C22' H22F 109.5
H22D C22' H22F 109.5
H22E C22' H22F 109.5
Hf1' C23' H23D 109.5
Hf1' C23' H23E 109.5
H23D C23' H23E 109.5
Hf1' C23' H23F 109.5
H23D C23' H23F 109.5
H23E C23' H23F 109.5
Hf1' C24' H24D 109.5
Hf1' C24' H24E 109.5
H24D C24' H24E 109.5
Hf1' C24' H24F 109.5
H24D C24' H24F 109.5
H24E C24' H24F 109.5
O1' C25' C32' 107.88(14)
O1' C25' C29' 107.95(14)
C32' C25' C29' 111.21(15)
O1' C25' C26' 108.93(14)
C32' C25' C26' 109.54(15)
C29' C25' C26' 111.23(15)
C27' C26' C28' 108.31(16)
C27' C26' C25' 113.61(16)
C28' C26' C25' 113.14(15)
C27' C26' H26' 107.1
C28' C26' H26' 107.1
C25' C26' H26' 107.1
C26' C27' H27D 109.5
C26' C27' H27E 109.5
H27D C27' H27E 109.5
C26' C27' H27F 109.5
H27D C27' H27F 109.5
H27E C27' H27F 109.5
C26' C28' H28D 109.5
C26' C28' H28E 109.5
H28D C28' H28E 109.5
C26' C28' H28F 109.5
H28D C28' H28F 109.5
H28E C28' H28F 109.5
C30' C29' C31' 109.18(16)
C30' C29' C25' 112.57(16)
C31' C29' C25' 113.69(15)
C30' C29' H29D 107.0
C31' C29' H29D 107.0
C25' C29' H29D 107.0
C29' C30' H30D 109.5
C29' C30' H30E 109.5
H30D C30' H30E 109.5
C29' C30' H30F 109.5
H30D C30' H30F 109.5
H30E C30' H30F 109.5
C29' C31' H31D 109.5
C29' C31' H31E 109.5
H31D C31' H31E 109.5
C29' C31' H31F 109.5
H31D C31' H31F 109.5
H31E C31' H31F 109.5
C25' C32' H32D 109.5
C25' C32' H32E 109.5
H32D C32' H32E 109.5
C25' C32' H32F 109.5
H32D C32' H32F 109.5
H32E C32' H32F 109.5

loop_
_geom_bond_atom_site_label_1
_geom_bond_atom_site_label_2
_geom_bond_distance
Hf1 O1 1.9185(12)
Hf1 N2 2.1063(14)
Hf1 C24 2.2433(18)
Hf1 C23 2.2443(18)
Hf1 N1 2.3422(14)
Hf1' O1' 1.9194(12)
Hf1' N2' 2.1040(14)
Hf1' C23' 2.2473(19)
Hf1' C24' 2.2482(19)
Hf1' N1' 2.3521(14)
O1 C25 1.435(2)
O1' C25' 1.433(2)
N1 C1 1.290(2)
N1 C7 1.474(2)
N2 C6 1.408(2)
N2 C11 1.435(2)
N1' C1' 1.288(2)
N1' C7' 1.474(2)
N2' C6' 1.409(2)
N2' C11' 1.438(2)
C1 C6 1.468(2)
C1 C2 1.505(2)
C2 C3 1.521(3)
C2 H2A 0.9900
C2 H2B 0.9900
C3 C4 1.519(3)
C3 H3A 0.9900
C3 H3B 0.9900
C4 C5 1.502(2)
C4 H4A 0.9900
C4 H4B 0.9900
C5 C6 1.346(2)
C5 H5 0.9500
C7 C8 1.522(3)
C7 H7A 0.9900
C7 H7B 0.9900
C8 C9 1.521(3)
C8 H8A 0.9900
C8 H8B 0.9900
C9 C10 1.505(3)
C9 H9A 0.9900
C9 H9B 0.9900
C10 H10A 0.9800
C10 H10B 0.9800
C10 H10C 0.9800
C11 C16 1.406(2)
C11 C12 1.406(2)
C12 C13 1.397(3)
C12 C17 1.516(3)
C13 C14 1.380(3)
C13 H13 0.9500
C14 C15 1.379(3)
C14 H14 0.9500
C15 C16 1.395(3)
C15 H15 0.9500
C16 C20 1.516(3)
C17 C18 1.529(3)
C17 C19 1.531(3)
C17 H17 1.0000
C18 H18A 0.9800
C18 H18B 0.9800
C18 H18C 0.9800
C19 H19A 0.9800
C19 H19B 0.9800
C19 H19C 0.9800
C20 C21 1.522(3)
C20 C22 1.528(3)
C20 H20 1.0000
C21 H21A 0.9800
C21 H21B 0.9800
C21 H21C 0.9800
C22 H22A 0.9800
C22 H22B 0.9800
C22 H22C 0.9800
C23 H23A 0.9800
C23 H23B 0.9800
C23 H23C 0.9800
C24 H24A 0.9800
C24 H24B 0.9800
C24 H24C 0.9800
C25 C32 1.533(2)
C25 C29 1.550(3)
C25 C26 1.553(3)
C26 C27 1.531(3)
C26 C28 1.532(3)
C26 H26 1.0000
C27 H27A 0.9800
C27 H27B 0.9800
C27 H27C 0.9800
C28 H28A 0.9800
C28 H28B 0.9800
C28 H28C 0.9800
C29 C30 1.526(3)
C29 C31 1.537(3)
C29 H29 1.0000
C30 H30A 0.9800
C30 H30B 0.9800
C30 H30C 0.9800
C31 H31A 0.9800
C31 H31B 0.9800
C31 H31C 0.9800
C32 H32A 0.9800
C32 H32B 0.9800
C32 H32C 0.9800
C1' C6' 1.472(2)
C1' C2' 1.508(2)
C2' C3' 1.525(3)
C2' H2D 0.9900
C2' H2E 0.9900
C3' C4' 1.516(3)
C3' H3D 0.9900
C3' H3E 0.9900
C4' C5' 1.499(2)
C4' H4D 0.9900
C4' H4E 0.9900
C5' C6' 1.346(2)
C5' H5D 0.9500
C7' C8' 1.529(3)
C7' H7D 0.9900
C7' H7E 0.9900
C8' C9' 1.525(3)
C8' H8D 0.9900
C8' H8E 0.9900
C9' C10' 1.520(3)
C9' H9D 0.9900
C9' H9E 0.9900
C10' H10D 0.9800
C10' H10E 0.9800
C10' H10F 0.9800
C11' C16' 1.403(2)
C11' C12' 1.408(2)
C12' C13' 1.399(3)
C12' C17' 1.517(3)
C13' C14' 1.378(3)
C13' H13D 0.9500
C14' C15' 1.386(3)
C14' H14D 0.9500
C15' C16' 1.397(2)
C15' H15' 0.9500
C16' C20' 1.520(2)
C17' C19' 1.523(3)
C17' C18' 1.524(3)
C17' H17D 1.0000
C18' H18D 0.9800
C18' H18E 0.9800
C18' H18F 0.9800
C19' H19D 0.9800
C19' H19E 0.9800
C19' H19F 0.9800
C20' C22' 1.526(3)
C20' C21' 1.529(3)
C20' H20D 1.0000
C21' H21D 0.9800
C21' H21E 0.9800
C21' H21F 0.9800
C22' H22D 0.9800
C22' H22E 0.9800
C22' H22F 0.9800
C23' H23D 0.9800
C23' H23E 0.9800
C23' H23F 0.9800
C24' H24D 0.9800
C24' H24E 0.9800
C24' H24F 0.9800
C25' C32' 1.530(3)
C25' C29' 1.545(3)
C25' C26' 1.553(2)
C26' C27' 1.528(3)
C26' C28' 1.533(3)
C26' H26' 1.0000
C27' H27D 0.9800
C27' H27E 0.9800
C27' H27F 0.9800
C28' H28D 0.9800
C28' H28E 0.9800
C28' H28F 0.9800
C29' C30' 1.524(3)
C29' C31' 1.538(3)
C29' H29D 1.0000
C30' H30D 0.9800
C30' H30E 0.9800
C30' H30F 0.9800
C31' H31D 0.9800
C31' H31E 0.9800
C31' H31F 0.9800
C32' H32D 0.9800
C32' H32E 0.9800
C32' H32F 0.9800

loop_
_geom_torsion_atom_site_label_1
_geom_torsion_atom_site_label_2
_geom_torsion_atom_site_label_3
_geom_torsion_atom_site_label_4
_geom_torsion
N2 Hf1 O1 C25 -156.0(3)
C24 Hf1 O1 C25 -31.5(4)
C23 Hf1 O1 C25 83.5(3)
N1 Hf1 O1 C25 -126.5(7)
N2' Hf1' O1' C25' 155.1(4)
C23' Hf1' O1' C25' 32.9(4)
C24' Hf1' O1' C25' -84.4(4)
N1' Hf1' O1' C25' 126.1(15)
O1 Hf1 N1 C1 -34.6(7)
N2 Hf1 N1 C1 -4.41(12)
C24 Hf1 N1 C1 -130.09(14)
C23 Hf1 N1 C1 115.75(14)
O1 Hf1 N1 C7 149.2(6)
N2 Hf1 N1 C7 179.38(14)
C24 Hf1 N1 C7 53.70(13)
C23 Hf1 N1 C7 -60.46(13)
O1 Hf1 N2 C6 -175.85(12)
C24 Hf1 N2 C6 75.83(14)
C23 Hf1 N2 C6 -65.15(14)
N1 Hf1 N2 C6 6.37(12)
O1 Hf1 N2 C11 -5.30(14)
C24 Hf1 N2 C11 -113.62(13)
C23 Hf1 N2 C11 105.40(13)
N1 Hf1 N2 C11 176.91(14)
O1' Hf1' N1' C1' 35.8(17)
N2' Hf1' N1' C1' 6.57(12)
C23' Hf1' N1' C1' 129.30(14)
C24' Hf1' N1' C1' -113.79(14)
O1' Hf1' N1' C7' -151.9(15)
N2' Hf1' N1' C7' 178.79(14)
C23' Hf1' N1' C7' -58.48(14)
C24' Hf1' N1' C7' 58.42(14)
O1' Hf1' N2' C6' 175.48(12)
C23' Hf1' N2' C6' -76.74(14)
C24' Hf1' N2' C6' 66.13(14)
N1' Hf1' N2' C6' -5.47(12)
O1' Hf1' N2' C11' -5.15(15)
C23' Hf1' N2' C11' 102.63(14)
C24' Hf1' N2' C11' -114.50(14)
N1' Hf1' N2' C11' 173.90(15)
C7 N1 C1 C6 178.28(15)
Hf1 N1 C1 C6 2.0(2)
C7 N1 C1 C2 -3.5(3)
Hf1 N1 C1 C2 -179.80(14)
N1 C1 C2 C3 147.82(18)
C6 C1 C2 C3 -34.0(2)
C1 C2 C3 C4 55.4(2)
C2 C3 C4 C5 -47.6(2)
C3 C4 C5 C6 19.1(3)
C4 C5 C6 N2 -176.91(17)
C4 C5 C6 C1 3.0(3)
C11 N2 C6 C5 1.1(3)
Hf1 N2 C6 C5 172.31(14)
C11 N2 C6 C1 -178.84(14)
Hf1 N2 C6 C1 -7.62(19)
N1 C1 C6 C5 -176.83(17)
C2 C1 C6 C5 4.8(2)
N1 C1 C6 N2 3.1(2)
C2 C1 C6 N2 -175.26(15)
C1 N1 C7 C8 80.0(2)
Hf1 N1 C7 C8 -103.92(15)
N1 C7 C8 C9 172.22(16)
C7 C8 C9 C10 -170.10(17)
C6 N2 C11 C16 -86.00(19)
Hf1 N2 C11 C16 102.83(16)
C6 N2 C11 C12 93.85(19)
Hf1 N2 C11 C12 -77.32(18)
C16 C11 C12 C13 -3.1(3)
N2 C11 C12 C13 177.06(16)
C16 C11 C12 C17 173.77(17)
N2 C11 C12 C17 -6.1(3)
C11 C12 C13 C14 0.9(3)
C17 C12 C13 C14 -176.00(17)
C12 C13 C14 C15 1.1(3)
C13 C14 C15 C16 -1.0(3)
C14 C15 C16 C11 -1.1(3)
C14 C15 C16 C20 178.76(17)
C12 C11 C16 C15 3.2(3)
N2 C11 C16 C15 -176.96(15)
C12 C11 C16 C20 -176.67(16)
N2 C11 C16 C20 3.2(2)
C13 C12 C17 C18 -57.5(2)
C11 C12 C17 C18 125.68(19)
C13 C12 C17 C19 67.5(2)
C11 C12 C17 C19 -109.3(2)
C15 C16 C20 C21 79.1(2)
C11 C16 C20 C21 -101.0(2)
C15 C16 C20 C22 -45.8(2)
C11 C16 C20 C22 134.07(19)
Hf1 O1 C25 C32 62.6(4)
Hf1 O1 C25 C29 -177.7(3)
Hf1 O1 C25 C26 -56.8(4)
O1 C25 C26 C27 -68.3(2)
C32 C25 C26 C27 174.10(16)
C29 C25 C26 C27 50.0(2)
O1 C25 C26 C28 56.3(2)
C32 C25 C26 C28 -61.3(2)
C29 C25 C26 C28 174.64(15)
O1 C25 C29 C30 -63.21(19)
C32 C25 C29 C30 54.5(2)
C26 C25 C29 C30 178.39(15)
O1 C25 C29 C31 171.79(15)
C32 C25 C29 C31 -70.5(2)
C26 C25 C29 C31 53.4(2)
C7' N1' C1' C6' -179.06(15)
Hf1' N1' C1' C6' -6.61(19)
C7' N1' C1' C2' -2.7(3)
Hf1' N1' C1' C2' 169.77(13)
N1' C1' C2' C3' 151.62(18)
C6' C1' C2' C3' -32.1(2)
C1' C2' C3' C4' 54.5(2)
C2' C3' C4' C5' -48.6(2)
C3' C4' C5' C6' 21.0(3)
C4' C5' C6' N2' -179.87(17)
C4' C5' C6' C1' 2.5(3)
C11' N2' C6' C5' 7.0(3)
Hf1' N2' C6' C5' -173.56(15)
C11' N2' C6' C1' -175.26(14)
Hf1' N2' C6' C1' 4.2(2)
N1' C1' C6' C5' -179.99(17)
C2' C1' C6' C5' 3.3(2)
N1' C1' C6' N2' 2.1(2)
C2' C1' C6' N2' -174.55(15)
C1' N1' C7' C8' -82.0(2)
Hf1' N1' C7' C8' 106.08(15)
N1' C7' C8' C9' -175.22(16)
C7' C8' C9' C10' -179.51(17)
C6' N2' C11' C16' -88.00(19)
Hf1' N2' C11' C16' 92.58(17)
C6' N2' C11' C12' 90.47(19)
Hf1' N2' C11' C12' -88.95(18)
C16' C11' C12' C13' -4.0(3)
N2' C11' C12' C13' 177.59(15)
C16' C11' C12' C17' 174.50(16)
N2' C11' C12' C17' -3.9(2)
C11' C12' C13' C14' 1.2(3)
C17' C12' C13' C14' -177.34(17)
C12' C13' C14' C15' 1.8(3)
C13' C14' C15' C16' -2.0(3)
C14' C15' C16' C11' -0.8(3)
C14' C15' C16' C20' 177.95(16)
C12' C11' C16' C15' 3.8(3)
N2' C11' C16' C15' -177.78(15)
C12' C11' C16' C20' -174.93(16)
N2' C11' C16' C20' 3.5(2)
C13' C12' C17' C19' 62.9(2)
C11' C12' C17' C19' -115.6(2)
C13' C12' C17' C18' -61.4(2)
C11' C12' C17' C18' 120.2(2)
C15' C16' C20' C22' -47.1(2)
C11' C16' C20' C22' 131.60(18)
C15' C16' C20' C21' 77.6(2)
C11' C16' C20' C21' -103.7(2)
Hf1' O1' C25' C32' -67.2(4)
Hf1' O1' C25' C29' 172.5(3)
Hf1' O1' C25' C26' 51.6(4)
O1' C25' C26' C27' -55.1(2)
C32' C25' C26' C27' 62.6(2)
C29' C25' C26' C27' -174.00(16)
O1' C25' C26' C28' 68.89(19)
C32' C25' C26' C28' -173.33(16)
C29' C25' C26' C28' -50.0(2)
O1' C25' C29' C30' 62.9(2)
C32' C25' C29' C30' -55.2(2)
C26' C25' C29' C30' -177.60(16)
O1' C25' C29' C31' -172.24(15)
C32' C25' C29' C31' 69.6(2)
C26' C25' C29' C31' -52.8(2)
